data_9011186
loop_
_publ_author_name
'Ghose, S.'
'Wan, C.'

_publ_section_title
;
 The crystal structure of synthetic lautarite, Ca(IO3)2
 Note: Biso(O1) corrected
;
_journal_name_full 'Acta Crystallographica, Section B'
_journal_page_first 84
_journal_page_last 88
_journal_paper_doi 10.1107/S0567740878002344
_journal_volume 34
_journal_year 1978
_chemical_compound_source Synthetic
_chemical_formula_sum 'Ca I2 O6'
_chemical_name_mineral Lautarite
_space_group_IT_number 14
_symmetry_space_group_name_Hall '-P 2yn'
_symmetry_space_group_name_H-M 'P 1 21/n 1'
_cell_angle_alpha 90
_cell_angle_beta 106.35
_cell_angle_gamma 90
_cell_length_a 7.1432
_cell_length_b 11.297
_cell_length_c 7.2804
_cell_formula_units_Z 4
_cell_volume 563.746
_database_code_amcsd 0009623
_exptl_crystal_density_diffrn 4.594
_cod_database_code 9011186

loop_
_space_group_symop_operation_xyz
x,y,z
1/2+x,1/2-y,1/2+z
1/2-x,1/2+y,1/2-z
-x,-y,-z

loop_
_atom_site_aniso_label
_atom_site_aniso_U_11
_atom_site_aniso_U_22
_atom_site_aniso_U_33
_atom_site_aniso_U_12
_atom_site_aniso_U_13
_atom_site_aniso_U_23
Ca 0.00912 0.00886 0.00999 0.00165 0.00400 0.00044
I1 0.01112 0.00731 0.00863 -0.00043 0.00442 -0.00056
I2 0.00962 0.00724 0.00841 -0.00020 0.00383 0.00072
O1 0.01435 0.01739 0.01441 0.00180 0.00201 -0.00344
O2 0.02509 0.01274 0.01234 0.00553 0.00483 -0.00564
O3 0.02309 0.00989 0.02334 -0.00337 0.01380 -0.00080
O4 0.01864 0.01946 0.01174 0.00267 0.00480 -0.00280
O5 0.01421 0.01907 0.02403 -0.00526 0.00255 0.01004
O6 0.01566 0.00931 0.01726 0.00330 0.00793 -0.00132

loop_
_atom_site_label
_atom_site_fract_x
_atom_site_fract_y
_atom_site_fract_z
_atom_site_U_iso_or_equiv
Ca 0.77440 0.09843 0.00640 0.00906
I1 0.23138 0.07390 0.46486 0.00869
I2 0.76040 0.28536 0.44618 0.00814
O1 -0.02904 0.09112 0.34813 0.01579
O2 0.30628 -0.03936 0.32746 0.01682
O3 0.32176 0.20510 0.37796 0.01729
O4 0.65225 0.24528 0.19753 0.01649
O5 0.93334 0.39066 0.40685 0.01967
O6 0.59174 0.39804 0.47438 0.01339

loop_
_cod_related_entry_id
_cod_related_entry_database
_cod_related_entry_code
1 AMCSD 0009623
